data_2100300
loop_
_publ_author_name
'Bestaoui, Naima'
'Ouyang, Xiang'
'Fredoueil, Florence'
'Bujoli, Bruno'
'Clearfield, Abraham'

_publ_section_title
;
 Structural characterization of
 Cd~3~(O~3~PC~2~H~4~CO~2~)~2~&#x00B7;2H~2~O from in-house X-ray powder
 data and NMR
;
_journal_coeditor_code BS5017
_journal_issue 6
_journal_name_full 'Acta Crystallographica Section B'
_journal_page_first 669
_journal_page_last 674
_journal_paper_doi 10.1107/S0108768105028387
_journal_volume 61
_journal_year 2005
_chemical_formula_sum 'C6 Cd3 O12 P2'
_chemical_formula_weight 663.23
_chemical_name_systematic ' ?'
_space_group_IT_number 4
_symmetry_cell_setting monoclinic
_symmetry_space_group_name_Hall 'P 2yb'
_symmetry_space_group_name_H-M 'P 1 21 1'
_audit_creation_method 'from EXP file using GSAS2CIF'
_cell_angle_alpha 90.0
_cell_angle_beta 113.609(2)
_cell_angle_gamma 90.0
_cell_formula_units_Z 2
_cell_length_a 8.7743(3)
_cell_length_b 9.4828(3)
_cell_length_c 9.1670(3)
_cell_measurement_temperature 296
_cell_volume 698.90(4)
_computing_structure_refinement GSAS
_exptl_absorpt_correction_T_max 1.30065
_exptl_absorpt_correction_T_min 1.29436
_exptl_absorpt_process_details
;   GSAS Absorption/surface roughness correction: function number 0
 Debye-Scherrer absorption correction
Term (= MU.r/wave) =    -0.98771E-01
Correction is refined.
;
_exptl_crystal_density_meas 3.151
_refine_ls_goodness_of_fit_all 1.89
_refine_ls_matrix_type full
_refine_ls_number_parameters 91
_refine_ls_number_restraints 54
_refine_ls_shift/su_max 5.46
_refine_ls_shift/su_mean 0.99
_cod_data_source_file bs5017.cif
_cod_data_source_block CD_PAPER_2_publ
_cod_depositor_comments
;
The following automatic conversions were performed:
'_geom_bond_publ_flag' value 'N' changed to 'n' according to
'/home/saulius/struct/CIF-dictionaries/cif_core.dic' dictionary named
'cif_core.dic' version 2.4.1 from 2010-06-29 (80 times).

Automatic conversion script
Id: cif_fix_enum 1527 2010-12-29 10:47:43Z saulius 

The following automatic conversions were performed:

'_geom_bond_publ_flag' value 'N' changed to 'n' according to
/home/saulius/struct/CIF-dictionaries/cif_core.dic dictionary named
'cif_core.dic' version 2.4.1 from 2010-06-29 (80
times).

'_geom_angle_publ_flag' value 'N' changed to 'n' according
to /home/saulius/struct/CIF-dictionaries/cif_core.dic dictionary
named 'cif_core.dic' version 2.4.1 from 2010-06-29 (99 times).

Automatic conversion script
Id: cif_fix_values 1715 2011-07-08 13:25:40Z adriana 
;
_cod_original_cell_volume 698.89(4)
_cod_original_sg_symbol_H-M 'P 21'
_cod_database_code 2100300

loop_
_symmetry_equiv_pos_site_id
_symmetry_equiv_pos_as_xyz
1 +x,+y,+z
2 -x,+y+1/2,-z

loop_
_atom_site_label
_atom_site_fract_x
_atom_site_fract_y
_atom_site_fract_z
_atom_site_U_iso_or_equiv
_atom_site_thermal_displace_type
_atom_site_occupancy
_atom_site_type_symbol
CD1 0.5120(9) 0.192(3) 0.7580(8) 0.0267(5) Uiso 1.0 Cd
CD2 0.5892(6) 0.0719(6) 0.3573(6) 0.0267(5) Uiso 1.0 Cd
CD3 0.3921(6) 0.3397(7) 0.1163(6) 0.0267(5) Uiso 1.0 Cd
P1 0.652(2) 0.4047(14) 0.517(2) 0.027(4) Uiso 1.0 P
P2 0.603(2) 0.4950(14) 0.011(3) 0.027(4) Uiso 1.0 P
O1 0.462(4) 0.8717(18) 0.398(4) 0.036(3) Uiso 1.0 O
O2 0.611(4) 0.4997(17) 0.180(4) 0.036(3) Uiso 1.0 O
O3 0.601(4) 0.3140(17) 0.368(5) 0.036(3) Uiso 1.0 O
O4 0.485(4) 0.1234(17) 0.083(4) 0.036(3) Uiso 1.0 O
O5 0.269(5) 0.5360(18) 0.170(5) 0.036(3) Uiso 1.0 O
O6 0.111(4) 0.3570(17) 0.049(4) 0.036(3) Uiso 1.0 O
O7 0.632(4) 0.5606(18) 0.465(4) 0.036(3) Uiso 1.0 O
O8 0.763(4) 0.1306(17) 0.233(4) 0.036(3) Uiso 1.0 O
O9 0.695(5) 0.8568(17) 0.325(4) 0.036(3) Uiso 1.0 O
C1 0.132(7) 0.8789(19) 0.361(6) 0.043(10) Uiso 1.0 C
C2 0.811(7) 0.4849(18) 0.020(6) 0.043(10) Uiso 1.0 C
C3 -0.006(6) 0.9902(19) 0.276(7) 0.043(10) Uiso 1.0 C
C4 0.986(6) 0.5558(19) 0.088(6) 0.043(10) Uiso 1.0 C
C5 0.130(6) 0.4987(19) 0.050(7) 0.043(10) Uiso 1.0 C
C6 0.917(6) 0.1378(19) 0.225(7) 0.043(10) Uiso 1.0 C
O10 0.492(4) 0.8625(17) 0.068(4) 0.036(3) Uiso 1.0 O
O11 0.167(4) 0.5696(17) 0.417(4) 0.036(3) Uiso 1.0 O
O12 0.010(4) 0.2249(18) 0.346(4) 0.036(3) Uiso 1.0 O

loop_
_atom_type_symbol
_atom_type_scat_dispersion_real
_atom_type_scat_dispersion_imag
_atom_type_scat_source
Cd -0.079 4.653 International_Tables_Vol_C
P 0.283 0.434 International_Tables_Vol_C
O 0.047 0.032 International_Tables_Vol_C
C 0.017 0.009 International_Tables_Vol_C

loop_
_diffrn_radiation_type
_diffrn_radiation_wavelength
K\a~1~ 1.540500
K\a~2~ 1.544300

loop_
_geom_angle_atom_site_label_1
_geom_angle_atom_site_label_2
_geom_angle_atom_site_label_3
_geom_angle_site_symmetry_1
_geom_angle_site_symmetry_3
_geom_angle
_geom_angle_publ_flag
O1 CD1 O2 2_646 2_646 156.4(13) n
O1 CD1 O5 2_646 2_646 111.9(13) n
O1 CD1 O7 2_646 2_646 90.2(10) n
O1 CD1 O9 2_646 2_646 63.4(14) n
O1 CD1 O10 2_646 2_646 86.8(15) n
O2 CD1 O5 2_646 2_646 80.8(15) n
O2 CD1 O7 2_646 2_646 69.2(14) n
O2 CD1 O9 2_646 2_646 103.5(11) n
O2 CD1 O10 2_646 2_646 104.4(12) n
O5 CD1 O7 2_646 2_646 90.2(14) n
O5 CD1 O9 2_646 2_646 175.3(18) n
O5 CD1 O10 2_646 2_646 120.1(11) n
O7 CD1 O9 2_646 2_646 89.7(10) n
O7 CD1 O10 2_646 2_646 148.4(12) n
O9 CD1 O10 2_646 2_646 60.9(12) n
O1 CD2 O3 1_545 1_555 146.1(14) n
O1 CD2 O4 1_545 1_555 109.8(10) n
O1 CD2 O8 1_545 1_555 137.6(10) n
O1 CD2 O9 1_545 1_545 62.8(12) n
O1 CD2 O11 1_545 2_646 100.5(10) n
O3 CD2 O4 1_555 1_555 80.2(11) n
O3 CD2 O8 1_555 1_555 75.7(12) n
O3 CD2 O9 1_555 1_545 150.9(14) n
O3 CD2 O11 1_555 2_646 87.8(10) n
O4 CD2 O8 1_555 1_555 58.2(11) n
O4 CD2 O9 1_555 1_545 92.8(10) n
O4 CD2 O11 1_555 2_646 141.4(11) n
O8 CD2 O9 1_555 1_545 76.6(11) n
O8 CD2 O11 1_555 2_646 83.3(11) n
O9 CD2 O11 1_545 2_646 80.2(10) n
P2 CD3 O2 1_555 1_555 32.5(10) n
P2 CD3 O3 1_555 1_555 91.8(10) n
P2 CD3 O4 1_555 1_555 96.0(9) n
P2 CD3 O5 1_555 1_555 94.6(10) n
P2 CD3 O6 1_555 1_555 130.7(8) n
P2 CD3 O10 1_555 2_645 32.6(7) n
O2 CD3 O3 1_555 1_555 65.0(11) n
O2 CD3 O4 1_555 1_555 108.4(11) n
O2 CD3 O5 1_555 1_555 80.3(11) n
O2 CD3 O6 1_555 1_555 135.1(8) n
O2 CD3 O10 1_555 2_645 63.9(12) n
O3 CD3 O4 1_555 1_555 81.7(10) n
O3 CD3 O5 1_555 1_555 97.0(12) n
O3 CD3 O6 1_555 1_555 127.6(14) n
O3 CD3 O10 1_555 2_645 109.6(13) n
O4 CD3 O5 1_555 1_555 169.3(12) n
O4 CD3 O6 1_555 1_555 115.7(9) n
O4 CD3 O10 1_555 2_645 72.4(10) n
O5 CD3 O6 1_555 1_555 56.8(10) n
O5 CD3 O10 1_555 2_645 117.7(11) n
O6 CD3 O10 1_555 2_645 122.6(12) n
O1 P1 O3 2_646 1_555 108.8(19) n
O1 P1 O7 2_646 1_555 110.(2) n
O1 P1 C1 2_646 2_646 114.(2) n
O3 P1 O7 1_555 1_555 107.9(19) n
O3 P1 C1 1_555 2_646 110.(2) n
O7 P1 C1 1_555 2_646 106.6(16) n
CD3 P2 O2 1_555 1_555 55.8(12) n
CD3 P2 O4 1_555 2_655 111.1(16) n
CD3 P2 C2 1_555 1_555 138.7(12) n
CD3 P2 O10 1_555 2_645 54.9(17) n
O2 P2 O4 1_555 2_655 111.2(19) n
O2 P2 C2 1_555 1_555 109.(2) n
O2 P2 O10 1_555 2_645 108.(2) n
O4 P2 C2 2_655 1_555 110.(2) n
O4 P2 O10 2_655 2_645 109.5(18) n
C2 P2 O10 1_555 2_645 109.1(19) n
CD1 O1 CD2 2_656 1_565 109.3(18) n
CD1 O1 P1 2_656 2_656 136.1(17) n
CD2 O1 P1 1_565 2_656 112.0(12) n
CD1 O2 CD3 2_656 1_555 99.0(15) n
CD1 O2 P2 2_656 1_555 116.2(15) n
CD3 O2 P2 1_555 1_555 91.7(15) n
CD2 O3 CD3 1_555 1_555 93.3(11) n
CD2 O3 P1 1_555 1_555 127.(2) n
CD3 O3 P1 1_555 1_555 131.9(16) n
CD2 O4 CD3 1_555 1_555 92.9(11) n
CD2 O4 P2 1_555 2_645 109.5(15) n
CD3 O4 P2 1_555 2_645 132.3(19) n
CD1 O5 CD3 2_656 1_555 99.7(16) n
CD1 O5 C5 2_656 1_555 143.(3) n
CD3 O5 C5 1_555 1_555 88.(2) n
CD3 O6 C5 1_555 1_555 87.(3) n
CD1 O7 P1 2_656 1_555 138.7(18) n
CD2 O8 C6 1_555 1_555 153.(3) n
CD1 O9 CD2 2_656 1_565 109.7(17) n
P1 C1 C3 2_656 1_555 130.(2) n
P2 C2 C4 1_555 1_555 145.(3) n
C1 C3 C6 1_555 1_465 157(4) n
C2 C4 C5 1_555 1_655 122.(3) n
O5 C5 O6 1_555 1_555 110.(3) n
O5 C5 C4 1_555 1_455 106(5) n
O6 C5 C4 1_555 1_455 104(4) n
O8 C6 C3 1_555 1_645 105(4) n
O8 C6 O12 1_555 1_655 105(5) n
C3 C6 O12 1_645 1_655 105(4) n
CD1 O10 CD3 2_656 2_655 125.5(11) n
CD1 O10 P2 2_656 2_655 140.(3) n
CD3 O10 P2 2_655 2_655 93.(2) n

loop_
_geom_bond_atom_site_label_1
_geom_bond_atom_site_label_2
_geom_bond_site_symmetry_1
_geom_bond_site_symmetry_2
_geom_bond_distance
_geom_bond_publ_flag
CD1 CD3 . 2_646 3.53(3) n
CD1 O1 . 2_646 2.30(4) n
CD1 O2 . 2_646 2.30(4) n
CD1 O5 . 2_646 2.31(4) n
CD1 O7 . 2_646 2.29(3) n
CD1 O9 . 2_646 2.28(4) n
CD1 O10 . 2_646 2.28(4) n
CD2 CD3 . 1_555 3.356(6) n
CD2 P1 . 2_646 3.20(2) n
CD2 P2 . 2_645 3.20(2) n
CD2 O1 . 1_545 2.31(3) n
CD2 O3 . 1_555 2.298(18) n
CD2 O4 . 1_555 2.36(3) n
CD2 O8 . 1_555 2.31(4) n
CD2 O9 . 1_545 2.31(2) n
CD2 O11 . 2_646 2.31(3) n
CD3 CD1 . 2_656 3.53(3) n
CD3 CD2 . 1_555 3.356(6) n
CD3 P2 . 1_555 2.82(2) n
CD3 O2 . 1_555 2.33(3) n
CD3 O3 . 1_555 2.31(4) n
CD3 O4 . 1_555 2.27(2) n
CD3 O5 . 1_555 2.31(3) n
CD3 O6 . 1_555 2.30(3) n
CD3 C5 . 1_555 2.61(4) n
CD3 O10 . 2_645 2.31(4) n
P1 CD2 . 2_656 3.20(2) n
P1 O1 . 2_646 1.52(4) n
P1 O3 . 1_555 1.52(4) n
P1 O7 . 1_555 1.54(2) n
P1 C1 . 2_646 1.79(5) n
P2 CD2 . 2_655 3.20(2) n
P2 CD3 . 1_555 2.82(2) n
P2 O2 . 1_555 1.52(4) n
P2 O4 . 2_655 1.52(3) n
P2 C2 . 1_555 1.80(6) n
P2 O10 . 2_645 1.52(3) n
O1 CD1 . 2_656 2.30(4) n
O1 CD2 . 1_565 2.31(3) n
O1 P1 . 2_656 1.52(4) n
O2 CD1 . 2_656 2.30(4) n
O2 CD3 . 1_555 2.33(3) n
O2 P2 . 1_555 1.52(4) n
O3 CD2 . 1_555 2.298(18) n
O3 CD3 . 1_555 2.31(4) n
O3 P1 . 1_555 1.52(4) n
O4 CD2 . 1_555 2.36(3) n
O4 CD3 . 1_555 2.27(2) n
O4 P2 . 2_645 1.52(3) n
O5 CD1 . 2_656 2.31(4) n
O5 CD3 . 1_555 2.31(3) n
O5 C5 . 1_555 1.32(6) n
O6 CD3 . 1_555 2.30(3) n
O6 C5 . 1_555 1.35(3) n
O7 CD1 . 2_656 2.29(3) n
O7 P1 . 1_555 1.54(2) n
O8 CD2 . 1_555 2.31(4) n
O8 C6 . 1_555 1.38(6) n
O9 CD1 . 2_656 2.28(4) n
O9 CD2 . 1_565 2.31(2) n
C1 P1 . 2_656 1.79(5) n
C1 C3 . 1_555 1.56(5) n
C2 P2 . 1_555 1.80(6) n
C2 C4 . 1_555 1.56(6) n
C3 C1 . 1_555 1.56(5) n
C3 C6 . 1_465 1.54(4) n
C4 C2 . 1_555 1.56(6) n
C4 C5 . 1_655 1.54(7) n
C5 CD3 . 1_555 2.61(4) n
C5 O5 . 1_555 1.32(6) n
C5 O6 . 1_555 1.35(3) n
C5 C4 . 1_455 1.54(7) n
C6 O8 . 1_555 1.38(6) n
C6 C3 . 1_645 1.54(4) n
C6 O12 . 1_655 1.36(4) n
O10 CD1 . 2_656 2.28(4) n
O10 CD3 . 2_655 2.31(4) n
O10 P2 . 2_655 1.52(3) n
O11 CD2 . 2_656 2.31(3) n
O12 C6 . 1_455 1.36(4) n
